data_4330976
loop_
_publ_author_name
'Pius O. Adelani'
'Laurent J. Jouffret'
'Jennifer E. S. Szymanowski'
'Peter C. Burns'

_publ_section_title
;
 Correlations and Differences between Uranium(VI) Arsonates and
 Phosphonates
;
_journal_name_full 'Inorganic Chemistry'
_journal_page_first 12032
_journal_page_last 12040
_journal_paper_doi 10.1021/ic301942t
_journal_volume 51
_journal_year 2012
_chemical_formula_moiety 'C12 H12 As2 O8 U'
_chemical_formula_sum 'C12 H12 As2 O8 U'
_chemical_formula_weight 672.09
_chemical_name_systematic
; 
 ? 
;
_space_group_IT_number 14
_symmetry_cell_setting monoclinic
_symmetry_space_group_name_Hall '-P 2ybc'
_symmetry_space_group_name_H-M 'P 1 21/c 1'
_atom_sites_solution_hydrogens geom
_atom_sites_solution_primary direct
_atom_sites_solution_secondary difmap
_audit_creation_method SHELXL-97
_cell_angle_alpha 90.00
_cell_angle_beta 103.727(5)
_cell_angle_gamma 90.00
_cell_formula_units_Z 4
_cell_length_a 17.917(8)
_cell_length_b 7.018(3)
_cell_length_c 12.667(6)
_cell_measurement_reflns_used 6238
_cell_measurement_temperature 100(2)
_cell_measurement_theta_max 27.39
_cell_measurement_theta_min 2.34
_cell_volume 1547.3(12)
_computing_cell_refinement 'Bruker SAINT'
_computing_data_collection 'Bruker APEX2'
_computing_data_reduction 'Bruker SAINT'
_computing_molecular_graphics 'Bruker SHELXTL'
_computing_publication_material 'Bruker SHELXTL'
_computing_structure_refinement 'SHELXL-97 (Sheldrick, 2008)'
_computing_structure_solution 'SHELXS-97 (Sheldrick, 2008)'
_diffrn_ambient_temperature 100(2)
_diffrn_measured_fraction_theta_full 0.991
_diffrn_measured_fraction_theta_max 0.991
_diffrn_measurement_device_type 'Bruker APEX-II CCD'
_diffrn_measurement_method '\f and \w scans'
_diffrn_radiation_monochromator graphite
_diffrn_radiation_source 'fine-focus sealed tube'
_diffrn_radiation_type MoK\a
_diffrn_radiation_wavelength 0.71073
_diffrn_reflns_av_R_equivalents 0.0465
_diffrn_reflns_av_sigmaI/netI 0.0364
_diffrn_reflns_limit_h_max 23
_diffrn_reflns_limit_h_min -23
_diffrn_reflns_limit_k_max 9
_diffrn_reflns_limit_k_min -8
_diffrn_reflns_limit_l_max 16
_diffrn_reflns_limit_l_min -16
_diffrn_reflns_number 16977
_diffrn_reflns_theta_full 27.49
_diffrn_reflns_theta_max 27.49
_diffrn_reflns_theta_min 1.17
_diffrn_standards_number 0
_exptl_absorpt_coefficient_mu 14.774
_exptl_absorpt_correction_T_max 0.4422
_exptl_absorpt_correction_T_min 0.1855
_exptl_absorpt_correction_type empirical
_exptl_absorpt_process_details SHELXPREP
_exptl_crystal_colour yellow
_exptl_crystal_density_diffrn 2.885
_exptl_crystal_description 'rectangular tablet'
_exptl_crystal_F_000 1224
_exptl_crystal_size_max 0.17
_exptl_crystal_size_mid 0.14
_exptl_crystal_size_min 0.07
_refine_diff_density_max 1.160
_refine_diff_density_min -1.073
_refine_diff_density_rms 0.170
_refine_ls_extinction_coef 0.00019(4)
_refine_ls_extinction_expression Fc^*^=kFc[1+0.001xFc^2^\l^3^/sin(2\q)]^-1/4^
_refine_ls_extinction_method SHELXL
_refine_ls_goodness_of_fit_ref 1.139
_refine_ls_hydrogen_treatment mixed
_refine_ls_matrix_type full
_refine_ls_number_parameters 217
_refine_ls_number_reflns 3515
_refine_ls_number_restraints 0
_refine_ls_restrained_S_all 1.139
_refine_ls_R_factor_all 0.0296
_refine_ls_R_factor_gt 0.0221
_refine_ls_shift/su_max 0.001
_refine_ls_shift/su_mean 0.000
_refine_ls_structure_factor_coef Fsqd
_refine_ls_weighting_details 'calc w=1/[\s^2^(Fo^2^)+(0.0102P)^2^+0.0000P] where P=(Fo^2^+2Fc^2^)/3'
_refine_ls_weighting_scheme calc
_refine_ls_wR_factor_gt 0.0431
_refine_ls_wR_factor_ref 0.0452
_reflns_number_gt 3045
_reflns_number_total 3515
_reflns_threshold_expression >2sigma(I)
_cod_data_source_file ic301942t_si_002_1.cif
_cod_data_source_block p21c
_cod_original_cell_volume 1547.2(12)
_cod_original_sg_symbol_H-M 'P 21/c'
_cod_database_code 4330976

loop_
_symmetry_equiv_pos_as_xyz
'x, y, z'
'-x, y+1/2, -z+1/2'
'-x, -y, -z'
'x, -y-1/2, z-1/2'

loop_
_atom_site_label
_atom_site_type_symbol
_atom_site_fract_x
_atom_site_fract_y
_atom_site_fract_z
_atom_site_U_iso_or_equiv
_atom_site_adp_type
_atom_site_occupancy
_atom_site_symmetry_multiplicity
_atom_site_calc_flag
_atom_site_refinement_flags
U1 U 0.743309(9) 0.21672(2) 0.324221(12) 0.00703(5) Uani 1 1 d .
As1 As 0.71976(2) 0.52739(6) 0.55111(3) 0.00771(10) Uani 1 1 d .
As2 As 0.78240(2) 0.78827(6) 0.75502(3) 0.00743(9) Uani 1 1 d .
O1 O 0.64381(17) 0.2198(4) 0.3199(2) 0.0125(6) Uani 1 1 d .
O2 O 0.84333(16) 0.2096(4) 0.3324(2) 0.0111(6) Uani 1 1 d .
O3 O 0.7689(2) 0.0764(5) 0.5109(2) 0.0159(7) Uani 1 1 d .
H3C H 0.764(2) -0.023(6) 0.528(3) 0.006(13) Uiso 1 1 d .
H3B H 0.751(3) 0.125(7) 0.559(4) 0.022(15) Uiso 1 1 d .
O4 O 0.76204(16) 0.4662(4) 0.4533(2) 0.0102(6) Uani 1 1 d .
O5 O 0.71832(17) 0.3480(4) 0.6365(2) 0.0108(6) Uani 1 1 d .
O6 O 0.78181(16) 0.7037(4) 0.6219(2) 0.0097(6) Uani 1 1 d .
O7 O 0.73366(16) 0.9909(4) 0.7287(2) 0.0089(6) Uani 1 1 d .
O8 O 0.73984(16) 0.6226(4) 0.8135(2) 0.0103(6) Uani 1 1 d .
C1 C 0.6214(2) 0.6387(6) 0.5014(3) 0.0108(9) Uani 1 1 d .
C2 C 0.5946(3) 0.6840(6) 0.3921(3) 0.0147(10) Uani 1 1 d .
H2A H 0.6252 0.6634 0.3434 0.018 Uiso 1 1 calc R
C3 C 0.5215(3) 0.7602(6) 0.3568(4) 0.0191(10) Uani 1 1 d .
H3A H 0.5029 0.7910 0.2839 0.023 Uiso 1 1 calc R
C4 C 0.4760(3) 0.7907(6) 0.4295(4) 0.0165(10) Uani 1 1 d .
H4A H 0.4270 0.8415 0.4050 0.020 Uiso 1 1 calc R
C5 C 0.5031(3) 0.7458(6) 0.5395(4) 0.0172(10) Uani 1 1 d .
H5A H 0.4723 0.7678 0.5879 0.021 Uiso 1 1 calc R
C6 C 0.5756(3) 0.6688(6) 0.5762(3) 0.0140(10) Uani 1 1 d .
H6A H 0.5939 0.6374 0.6491 0.017 Uiso 1 1 calc R
C7 C 0.8889(2) 0.8138(5) 0.8186(3) 0.0103(9) Uani 1 1 d .
C8 C 0.9344(3) 0.9089(6) 0.7600(4) 0.0171(10) Uani 1 1 d .
H8A H 0.9126 0.9627 0.6926 0.020 Uiso 1 1 calc R
C9 C 1.0132(3) 0.9213(7) 0.8047(4) 0.0199(10) Uani 1 1 d .
H9A H 1.0446 0.9824 0.7665 0.024 Uiso 1 1 calc R
C10 C 1.0447(3) 0.8427(7) 0.9058(4) 0.0214(11) Uani 1 1 d .
H10A H 1.0973 0.8525 0.9354 0.026 Uiso 1 1 calc R
C11 C 0.9985(3) 0.7494(6) 0.9634(4) 0.0206(11) Uani 1 1 d .
H11A H 1.0202 0.6972 1.0312 0.025 Uiso 1 1 calc R
C12 C 0.9203(3) 0.7339(6) 0.9200(4) 0.0149(10) Uani 1 1 d .
H12A H 0.8891 0.6710 0.9579 0.018 Uiso 1 1 calc R

loop_
_atom_site_aniso_label
_atom_site_aniso_U_11
_atom_site_aniso_U_22
_atom_site_aniso_U_33
_atom_site_aniso_U_23
_atom_site_aniso_U_13
_atom_site_aniso_U_12
U1 0.01102(9) 0.00460(8) 0.00599(8) -0.00021(6) 0.00304(6) 0.00004(6)
As1 0.0121(2) 0.0053(2) 0.00609(19) 0.00005(15) 0.00287(16) -0.00011(16)
As2 0.0120(2) 0.00460(19) 0.0060(2) -0.00029(15) 0.00279(16) -0.00033(17)
O1 0.0143(17) 0.0094(14) 0.0145(15) 0.0005(12) 0.0045(13) -0.0003(13)
O2 0.0141(16) 0.0078(14) 0.0112(15) -0.0006(11) 0.0031(12) -0.0002(12)
O3 0.034(2) 0.0074(17) 0.0076(16) 0.0027(13) 0.0072(14) 0.0016(15)
O4 0.0157(16) 0.0100(14) 0.0065(14) -0.0038(11) 0.0058(12) -0.0019(12)
O5 0.0204(18) 0.0058(14) 0.0069(14) 0.0025(11) 0.0044(12) -0.0001(12)
O6 0.0168(17) 0.0047(14) 0.0083(14) -0.0007(11) 0.0045(12) -0.0015(12)
O7 0.0151(16) 0.0035(14) 0.0082(14) 0.0012(11) 0.0030(12) 0.0029(12)
O8 0.0200(17) 0.0028(14) 0.0091(14) 0.0004(11) 0.0054(12) -0.0012(12)
C1 0.012(2) 0.007(2) 0.013(2) 0.0017(17) 0.0008(17) -0.0002(17)
C2 0.017(2) 0.015(2) 0.014(2) 0.0020(17) 0.0073(19) -0.0005(18)
C3 0.019(3) 0.020(3) 0.016(2) 0.0088(19) 0.0003(19) 0.003(2)
C4 0.013(2) 0.010(2) 0.026(3) 0.0000(19) 0.0030(19) -0.0005(18)
C5 0.020(3) 0.015(3) 0.018(2) -0.0019(18) 0.0093(19) -0.0023(19)
C6 0.020(3) 0.012(2) 0.010(2) -0.0017(17) 0.0038(18) -0.0037(18)
C7 0.013(2) 0.006(2) 0.012(2) -0.0048(16) 0.0013(17) -0.0018(16)
C8 0.018(3) 0.013(2) 0.019(2) 0.0035(18) 0.003(2) -0.0024(19)
C9 0.015(3) 0.019(3) 0.026(3) -0.001(2) 0.007(2) -0.004(2)
C10 0.012(2) 0.016(2) 0.033(3) -0.004(2) 0.000(2) -0.0017(19)
C11 0.022(3) 0.014(3) 0.022(3) -0.0005(18) -0.003(2) 0.0027(19)
C12 0.015(2) 0.013(2) 0.016(2) -0.0018(18) 0.0010(18) 0.0007(18)

loop_
_atom_type_symbol
_atom_type_description
_atom_type_scat_dispersion_real
_atom_type_scat_dispersion_imag
_atom_type_scat_source
C C 0.0033 0.0016 'International Tables Vol C Tables 4.2.6.8 and 6.1.1.4'
H H 0.0000 0.0000 'International Tables Vol C Tables 4.2.6.8 and 6.1.1.4'
O O 0.0106 0.0060 'International Tables Vol C Tables 4.2.6.8 and 6.1.1.4'
As As 0.0499 2.0058 'International Tables Vol C Tables 4.2.6.8 and 6.1.1.4'
U U -9.6767 9.6646 'International Tables Vol C Tables 4.2.6.8 and 6.1.1.4'

loop_
_geom_angle_atom_site_label_1
_geom_angle_atom_site_label_2
_geom_angle_atom_site_label_3
_geom_angle
_geom_angle_site_symmetry_1
_geom_angle_site_symmetry_3
O1 U1 O2 178.23(12) . .
O1 U1 O5 91.26(12) . 4_565
O2 U1 O5 90.05(11) . 4_565
O1 U1 O4 89.37(11) . .
O2 U1 O4 90.28(11) . .
O5 U1 O4 143.34(10) 4_565 .
O1 U1 O7 91.30(11) . 4_575
O2 U1 O7 90.25(11) . 4_575
O5 U1 O7 71.21(9) 4_565 4_575
O4 U1 O7 72.13(10) . 4_575
O1 U1 O8 89.89(11) . 4_565
O2 U1 O8 89.28(11) . 4_565
O5 U1 O8 75.76(9) 4_565 4_565
O4 U1 O8 140.90(9) . 4_565
O7 U1 O8 146.97(9) 4_575 4_565
O1 U1 O3 89.51(12) . .
O2 U1 O3 88.73(12) . .
O5 U1 O3 145.70(11) 4_565 .
O4 U1 O3 70.96(11) . .
O7 U1 O3 143.06(10) 4_575 .
O8 U1 O3 69.95(10) 4_565 .
O4 As1 O5 111.77(14) . .
O4 As1 O6 102.59(13) . .
O5 As1 O6 107.80(13) . .
O4 As1 C1 114.41(16) . .
O5 As1 C1 111.81(16) . .
O6 As1 C1 107.76(16) . .
O8 As2 O7 114.51(14) . .
O8 As2 O6 106.77(13) . .
O7 As2 O6 102.12(13) . .
O8 As2 C7 113.57(16) . .
O7 As2 C7 115.63(15) . .
O6 As2 C7 102.26(16) . .
U1 O3 H3C 130(3) . .
U1 O3 H3B 121(3) . .
H3C O3 H3B 94(5) . .
As1 O4 U1 134.01(15) . .
As1 O5 U1 140.64(15) . 4_566
As1 O6 As2 125.20(16) . .
As2 O7 U1 131.94(14) . 4_576
As2 O8 U1 135.81(15) . 4_566
C2 C1 C6 121.1(4) . .
C2 C1 As1 120.0(3) . .
C6 C1 As1 118.8(3) . .
C3 C2 C1 119.1(4) . .
C3 C2 H2A 120.5 . .
C1 C2 H2A 120.5 . .
C4 C3 C2 120.3(4) . .
C4 C3 H3A 119.8 . .
C2 C3 H3A 119.8 . .
C3 C4 C5 120.6(4) . .
C3 C4 H4A 119.7 . .
C5 C4 H4A 119.7 . .
C6 C5 C4 119.9(4) . .
C6 C5 H5A 120.0 . .
C4 C5 H5A 120.0 . .
C5 C6 C1 118.9(4) . .
C5 C6 H6A 120.6 . .
C1 C6 H6A 120.6 . .
C12 C7 C8 121.7(4) . .
C12 C7 As2 119.9(3) . .
C8 C7 As2 118.4(3) . .
C9 C8 C7 118.5(4) . .
C9 C8 H8A 120.8 . .
C7 C8 H8A 120.8 . .
C10 C9 C8 120.2(4) . .
C10 C9 H9A 119.9 . .
C8 C9 H9A 119.9 . .
C9 C10 C11 120.6(4) . .
C9 C10 H10A 119.7 . .
C11 C10 H10A 119.7 . .
C12 C11 C10 120.2(4) . .
C12 C11 H11A 119.9 . .
C10 C11 H11A 119.9 . .
C11 C12 C7 119.0(4) . .
C11 C12 H12A 120.5 . .
C7 C12 H12A 120.5 . .

loop_
_geom_bond_atom_site_label_1
_geom_bond_atom_site_label_2
_geom_bond_distance
_geom_bond_site_symmetry_2
U1 O1 1.771(3) .
U1 O2 1.771(3) .
U1 O5 2.357(3) 4_565
U1 O4 2.365(3) .
U1 O7 2.367(3) 4_575
U1 O8 2.385(3) 4_565
U1 O3 2.502(3) .
As1 O4 1.655(3) .
As1 O5 1.664(3) .
As1 O6 1.760(3) .
As1 C1 1.894(4) .
As2 O8 1.659(3) .
As2 O7 1.661(3) .
As2 O6 1.785(3) .
As2 C7 1.896(4) .
O3 H3C 0.74(4) .
O3 H3B 0.83(5) .
O5 U1 2.357(3) 4_566
O7 U1 2.367(3) 4_576
O8 U1 2.385(3) 4_566
C1 C2 1.390(6) .
C1 C6 1.408(6) .
C2 C3 1.387(6) .
C2 H2A 0.9300 .
C3 C4 1.382(6) .
C3 H3A 0.9300 .
C4 C5 1.398(6) .
C4 H4A 0.9300 .
C5 C6 1.383(6) .
C5 H5A 0.9300 .
C6 H6A 0.9300 .
C7 C12 1.392(6) .
C7 C8 1.395(6) .
C8 C9 1.393(6) .
C8 H8A 0.9300 .
C9 C10 1.386(6) .
C9 H9A 0.9300 .
C10 C11 1.391(7) .
C10 H10A 0.9300 .
C11 C12 1.382(6) .
C11 H11A 0.9300 .
C12 H12A 0.9300 .
